data_4339103
loop_
_publ_author_name
'Ni, Zhong-Hai'
'Zhang, Li-Fang'
'Tangoulis, Vassilis'
'Wernsdorfer, Wolfgang'
'Cui, Ai-Li'
'Sato, Osamu'
'Kou, Hui-Zhong'

_publ_section_title
;
 Substituent effect on formation of heterometallic molecular wheels:
 synthesis, crystal structure, and magnetic properties.
;
_journal_issue 15
_journal_name_full 'Inorganic chemistry'
_journal_page_first 6029
_journal_page_last 6037
_journal_paper_doi 10.1021/ic700528a
_journal_volume 46
_journal_year 2007
_chemical_formula_sum 'C244 H234 Br12 Fe6 Mn6 N56 O48'
_chemical_formula_weight 6342.53
_chemical_name_systematic
; 
 ? 
;
_space_group_IT_number 147
_symmetry_cell_setting hexagonal
_symmetry_space_group_name_Hall '-P 3'
_symmetry_space_group_name_H-M 'P -3'
_atom_sites_solution_hydrogens geom
_atom_sites_solution_primary direct
_atom_sites_solution_secondary difmap
_audit_creation_method SHELXL-97
_cell_angle_alpha 90.00
_cell_angle_beta 90.00
_cell_angle_gamma 120.00
_cell_formula_units_Z 1
_cell_length_a 25.073(4)
_cell_length_b 25.073(4)
_cell_length_c 12.7482(18)
_cell_measurement_reflns_used 7597
_cell_measurement_temperature 123(2)
_cell_measurement_theta_max 25.00
_cell_measurement_theta_min 3.24
_cell_volume 6940.5(18)
_computing_cell_refinement 'crystalstructure 3.6.0 (Rigaku, 2004)'
_computing_data_collection 'crystalstructure 3.6.0 (Rigaku, 2004)'
_computing_data_reduction 'SHELXL-97 (Sheldrick, 1997)'
_computing_molecular_graphics 'XP (Sheldrick, 1998)'
_computing_publication_material 'XP (Sheldrick, 1998)'
_computing_structure_refinement 'SHELXL-97 (Sheldrick, 1997)'
_computing_structure_solution 'SHELXS-97 (Sheldrick, 1990)'
_diffrn_ambient_temperature 123(2)
_diffrn_detector_area_resol_mean '100x100 microns'
_diffrn_measured_fraction_theta_full 0.984
_diffrn_measured_fraction_theta_max 0.984
_diffrn_measurement_device_type 'Rigaku R-AXIS RAPID IP'
_diffrn_measurement_method Oscillation
_diffrn_radiation_monochromator graphite
_diffrn_radiation_source 'fine-focus sealed tube'
_diffrn_radiation_type MoK\a
_diffrn_radiation_wavelength 0.71073
_diffrn_reflns_av_R_equivalents 0.0433
_diffrn_reflns_av_sigmaI/netI 0.0339
_diffrn_reflns_limit_h_max 23
_diffrn_reflns_limit_h_min -29
_diffrn_reflns_limit_k_max 29
_diffrn_reflns_limit_k_min -29
_diffrn_reflns_limit_l_max 11
_diffrn_reflns_limit_l_min -15
_diffrn_reflns_number 45676
_diffrn_reflns_theta_full 25.00
_diffrn_reflns_theta_max 25.00
_diffrn_reflns_theta_min 3.24
_exptl_absorpt_coefficient_mu 2.373
_exptl_absorpt_correction_T_max 0.728
_exptl_absorpt_correction_T_min 0.662
_exptl_absorpt_correction_type multi-scan
_exptl_absorpt_process_details 'ABSCOR; Higashi, 1995'
_exptl_crystal_colour 'dark brown'
_exptl_crystal_density_diffrn 1.517
_exptl_crystal_density_method 'not measured'
_exptl_crystal_description 'hexagonal prism'
_exptl_crystal_F_000 3200
_exptl_crystal_size_max 0.20
_exptl_crystal_size_mid 0.15
_exptl_crystal_size_min 0.15
_refine_diff_density_max 1.724
_refine_diff_density_min -0.789
_refine_diff_density_rms 0.131
_refine_ls_extinction_method none
_refine_ls_goodness_of_fit_ref 0.879
_refine_ls_hydrogen_treatment constr
_refine_ls_matrix_type full
_refine_ls_number_parameters 568
_refine_ls_number_reflns 8042
_refine_ls_number_restraints 0
_refine_ls_restrained_S_all 0.879
_refine_ls_R_factor_all 0.0969
_refine_ls_R_factor_gt 0.0936
_refine_ls_shift/su_max 0.122
_refine_ls_shift/su_mean 0.005
_refine_ls_structure_factor_coef Fsqd
_refine_ls_weighting_details 'calc w=1/[\s^2^(Fo^2^)+(0.0672P)^2^+170.3389P] where P=(Fo^2^+2Fc^2^)/3'
_refine_ls_weighting_scheme calc
_refine_ls_wR_factor_gt 0.2306
_refine_ls_wR_factor_ref 0.2323
_reflns_number_gt 7597
_reflns_number_total 8042
_reflns_threshold_expression >2sigma(I)
_cod_data_source_file ic700528a-file001.cif
_cod_data_source_block 4
_cod_depositor_comments
;
The following automatic conversions were performed:

'_exptl_absorpt_correction_type' value 'multi scan' changed to
'multi-scan' according to
/usr/data/users/saulius/automatic-downloads/retrospective/ACS/lib/dictionaries/cif_core.dic
dictionary named 'cif_core.dic' version 2.4.2 from 2011-04-26.

Automatic conversion script
Id: cif_fix_values 2281 2013-09-26 08:29:07Z andrius 
;
_cod_original_cell_volume 6940.4(17)
_cod_original_sg_symbol_H-M P-3
_cod_database_code 4339103

loop_
_symmetry_equiv_pos_as_xyz
'x, y, z'
'-y, x-y, z'
'-x+y, -x, z'
'-x, -y, -z'
'y, -x+y, -z'
'x-y, x, -z'

loop_
_atom_site_label
_atom_site_type_symbol
_atom_site_fract_x
_atom_site_fract_y
_atom_site_fract_z
_atom_site_U_iso_or_equiv
_atom_site_adp_type
_atom_site_occupancy
_atom_site_symmetry_multiplicity
_atom_site_calc_flag
_atom_site_refinement_flags
N8 N 0.7348(4) 0.1565(4) 0.1485(5) 0.0365(17) Uani 1 1 d .
Br1 Br 0.84765(5) 0.23288(5) -0.52192(8) 0.0534(3) Uani 1 1 d .
Mn1 Mn 0.71061(5) 0.17333(5) 0.00765(9) 0.0222(3) Uani 1 1 d .
Fe1 Fe 0.93231(5) 0.34965(5) 0.00729(10) 0.0288(3) Uani 1 1 d .
Br4 Br 0.60311(6) 0.22817(6) 0.51367(8) 0.0558(3) Uani 1 1 d .
O4 O 0.6557(2) 0.1959(3) 0.0651(4) 0.0286(12) Uani 1 1 d .
N4 N 0.9418(3) 0.2989(3) 0.1054(7) 0.0368(17) Uani 1 1 d .
O3 O 0.6967(3) 0.1885(3) -0.1311(4) 0.0353(13) Uani 1 1 d .
N7 N 0.7690(3) 0.1465(3) -0.0401(6) 0.0311(15) Uani 1 1 d .
N3 N 0.9326(3) 0.3949(3) 0.1364(6) 0.0324(16) Uani 1 1 d .
N5 N 0.9388(3) 0.2973(3) -0.0928(7) 0.0379(18) Uani 1 1 d .
O1 O 0.9551(3) 0.2887(4) -0.2705(6) 0.057(2) Uani 1 1 d .
N6 N 0.9204(3) 0.3876(3) -0.1201(6) 0.0376(17) Uani 1 1 d .
C34 C 0.6209(4) 0.2183(4) 0.3725(7) 0.037(2) Uani 1 1 d .
C16 C 0.9339(4) 0.3654(4) 0.2248(7) 0.0341(19) Uani 1 1 d .
C35 C 0.5934(4) 0.2323(4) 0.2916(7) 0.037(2) Uani 1 1 d .
H35A H 0.5664 0.2465 0.3065 0.044 Uiso 1 1 calc R
C19 C 0.9384(4) 0.4753(4) 0.2440(8) 0.040(2) Uani 1 1 d .
H19A H 0.9419 0.5139 0.2486 0.048 Uiso 1 1 calc R
O2 O 0.9373(4) 0.2762(4) 0.2819(6) 0.065(2) Uani 1 1 d .
C33 C 0.6605(4) 0.1967(4) 0.3531(7) 0.0359(19) Uani 1 1 d .
H33A H 0.6782 0.1871 0.4088 0.043 Uiso 1 1 calc R
C31 C 0.7170(4) 0.1672(4) 0.2358(7) 0.0349(19) Uani 1 1 d .
H31A H 0.7333 0.1602 0.2963 0.042 Uiso 1 1 calc R
C22 C 0.7218(5) 0.2240(4) -0.3030(7) 0.040(2) Uani 1 1 d .
H22A H 0.6920 0.2357 -0.3003 0.048 Uiso 1 1 calc R
C21 C 0.7319(4) 0.1974(4) -0.2141(7) 0.0340(19) Uani 1 1 d .
C32 C 0.6745(4) 0.1890(4) 0.2502(6) 0.0284(17) Uani 1 1 d .
C27 C 0.7923(4) 0.1536(4) -0.1337(7) 0.0330(18) Uani 1 1 d .
H27A H 0.8202 0.1401 -0.1454 0.040 Uiso 1 1 calc R
C37 C 0.6468(4) 0.2032(4) 0.1650(7) 0.0302(18) Uani 1 1 d .
N1 N 0.7905(3) 0.2691(3) 0.0185(8) 0.047(2) Uani 1 1 d .
C23 C 0.7544(5) 0.2332(4) -0.3932(7) 0.045(2) Uani 1 1 d .
H23A H 0.7465 0.2504 -0.4516 0.054 Uiso 1 1 calc R
C36 C 0.6059(4) 0.2253(4) 0.1884(7) 0.0326(18) Uani 1 1 d .
H36A H 0.5875 0.2351 0.1342 0.039 Uiso 1 1 calc R
C20 C 0.9352(4) 0.4487(4) 0.1460(7) 0.0323(18) Uani 1 1 d .
H20A H 0.9350 0.4695 0.0858 0.039 Uiso 1 1 calc R
C26 C 0.7778(4) 0.1807(4) -0.2197(7) 0.0328(18) Uani 1 1 d .
C1 C 0.8435(4) 0.3013(4) 0.0151(9) 0.042(2) Uani 1 1 d .
C9 C 0.9484(4) 0.2516(4) -0.0514(9) 0.045(2) Uani 1 1 d .
C7 C 0.9282(4) 0.3626(4) -0.2119(7) 0.0356(19) Uani 1 1 d .
C25 C 0.8102(4) 0.1902(4) -0.3131(7) 0.041(2) Uani 1 1 d .
H25A H 0.8395 0.1780 -0.3176 0.049 Uiso 1 1 calc R
C5 C 0.9056(5) 0.4268(6) -0.3183(9) 0.058(3) Uani 1 1 d .
H5A H 0.9020 0.4412 -0.3837 0.069 Uiso 1 1 calc R
C2 C 1.0210(4) 0.4076(3) 0.0007(7) 0.0278(17) Uani 1 1 d .
C4 C 0.8946(5) 0.4494(5) -0.2280(8) 0.049(2) Uani 1 1 d .
H4A H 0.8824 0.4787 -0.2322 0.059 Uiso 1 1 calc R
C8 C 0.9430(4) 0.3120(4) -0.1948(8) 0.039(2) Uani 1 1 d .
C6 C 0.9221(5) 0.3818(5) -0.3093(8) 0.052(3) Uani 1 1 d .
H6A H 0.9291 0.3648 -0.3691 0.062 Uiso 1 1 calc R
C15 C 0.9386(4) 0.3086(4) 0.2078(8) 0.040(2) Uani 1 1 d .
C24 C 0.8001(5) 0.2165(4) -0.3968(7) 0.040(2) Uani 1 1 d .
C13 C 0.9597(6) 0.2092(5) 0.1121(12) 0.065(3) Uani 1 1 d .
H13A H 0.9612 0.2093 0.1850 0.078 Uiso 1 1 calc R
C17 C 0.9339(5) 0.3880(5) 0.3239(8) 0.046(2) Uani 1 1 d .
H17A H 0.9323 0.3658 0.3834 0.055 Uiso 1 1 calc R
C10 C 0.9562(5) 0.2073(5) -0.1058(10) 0.055(3) Uani 1 1 d .
H10 H 0.9550 0.2068 -0.1787 0.066 Uiso 1 1 calc R
C18 C 0.9364(5) 0.4438(5) 0.3331(8) 0.049(2) Uani 1 1 d .
H18A H 0.9367 0.4600 0.3989 0.058 Uiso 1 1 calc R
C14 C 0.9500(4) 0.2519(4) 0.0603(8) 0.039(2) Uani 1 1 d .
C11 C 0.9654(7) 0.1649(6) -0.0544(13) 0.076(4) Uani 1 1 d .
C3 C 0.9015(4) 0.4290(4) -0.1303(8) 0.042(2) Uani 1 1 d .
H3A H 0.8928 0.4444 -0.0703 0.051 Uiso 1 1 calc R
C12 C 0.9671(7) 0.1661(6) 0.0558(13) 0.073(4) Uani 1 1 d .
C50 C 0.6667 0.3333 0.8284(15) 0.063(5) Uani 1 3 d S
C51 C 0.6667 0.3333 0.9482(15) 0.073(6) Uani 1 3 d S
N9 N 0.6667 0.3333 0.7381(16) 0.092(7) Uani 1 3 d S
N10 N 0.6218(9) 0.0602(8) 0.4779(16) 0.147(8) Uani 1 1 d .
O1W O 0.9594(18) 0.1898(16) 0.398(2) 0.313(17) Uani 1 1 d .
O2W O 0.967(2) 0.201(2) 0.608(3) 0.39(3) Uani 1 1 d .
C38' C 0.9789(19) 0.1194(15) -0.112(3) 0.106(12) Uani 0.50 1 d P
H38A H 0.9853 0.0945 -0.0623 0.159 Uiso 0.50 1 calc PR
H38B H 1.0153 0.1417 -0.1544 0.159 Uiso 0.50 1 calc PR
H38C H 0.9447 0.0934 -0.1567 0.159 Uiso 0.50 1 calc PR
C38 C 0.974(2) 0.1170(17) 0.116(3) 0.108(13) Uani 0.50 1 d P
H38D H 0.9789 0.0907 0.0673 0.162 Uiso 0.50 1 calc PR
H38E H 0.9374 0.0928 0.1574 0.162 Uiso 0.50 1 calc PR
H38F H 1.0090 0.1365 0.1613 0.162 Uiso 0.50 1 calc PR
O3W O 0.064(2) 0.174(3) 0.625(5) 0.50(3) Uani 1 1 d .
O4W O 0.078(3) 0.204(3) 0.338(6) 0.60(5) Uani 1 1 d .
C40 C 0.6624(11) 0.0522(8) 0.4926(19) 0.122(8) Uani 1 1 d .
C39 C 0.7098(11) 0.0393(11) 0.5066(17) 0.141(8) Uani 1 1 d .
H39A H 0.7200 0.0423 0.5797 0.211 Uiso 1 1 calc R
H39B H 0.7452 0.0684 0.4675 0.211 Uiso 1 1 calc R
H39C H 0.6967 -0.0016 0.4821 0.211 Uiso 1 1 calc R
N2 N 1.0737(3) 0.4382(3) -0.0033(6) 0.0288(15) Uani 1 1 d .
C30 C 0.7930(5) 0.1107(5) 0.2363(7) 0.044(2) Uani 1 1 d .
H30A H 0.7961 0.1325 0.3000 0.065 Uiso 1 1 calc R
H30B H 0.8285 0.1059 0.2293 0.065 Uiso 1 1 calc R
H30C H 0.7565 0.0709 0.2383 0.065 Uiso 1 1 calc R
C28 C 0.7896(6) 0.1468(6) 0.1433(8) 0.055(3) Uani 1 1 d .
H28A H 0.8270 0.1874 0.1431 0.066 Uiso 1 1 calc R
C29 C 0.7863(6) 0.1165(5) 0.0418(9) 0.055(3) Uani 1 1 d .
H29A H 0.8259 0.1205 0.0255 0.065 Uiso 1 1 calc R
H29B H 0.7558 0.0731 0.0457 0.065 Uiso 1 1 calc R

loop_
_atom_site_aniso_label
_atom_site_aniso_U_11
_atom_site_aniso_U_22
_atom_site_aniso_U_33
_atom_site_aniso_U_23
_atom_site_aniso_U_13
_atom_site_aniso_U_12
N8 0.046(4) 0.054(5) 0.025(4) -0.005(3) -0.002(3) 0.036(4)
Br1 0.0634(7) 0.0626(7) 0.0295(5) 0.0017(4) 0.0092(4) 0.0280(6)
Mn1 0.0180(5) 0.0177(5) 0.0300(6) 0.0005(4) -0.0006(4) 0.0083(4)
Fe1 0.0157(5) 0.0202(6) 0.0473(7) -0.0023(5) 0.0025(5) 0.0066(4)
Br4 0.0734(8) 0.0853(8) 0.0355(5) 0.0060(5) 0.0130(5) 0.0599(7)
O4 0.028(3) 0.034(3) 0.027(3) -0.005(2) -0.002(2) 0.017(2)
N4 0.025(3) 0.021(3) 0.062(5) 0.007(3) 0.007(3) 0.010(3)
O3 0.037(3) 0.049(4) 0.027(3) 0.006(3) 0.003(2) 0.027(3)
N7 0.030(4) 0.026(3) 0.037(4) 0.007(3) 0.001(3) 0.014(3)
N3 0.020(3) 0.030(4) 0.049(4) 0.004(3) 0.009(3) 0.015(3)
N5 0.018(3) 0.027(4) 0.065(5) -0.010(3) 0.001(3) 0.009(3)
O1 0.056(4) 0.065(5) 0.063(5) -0.027(4) -0.006(4) 0.041(4)
N6 0.030(4) 0.033(4) 0.047(5) -0.011(3) -0.008(3) 0.013(3)
C34 0.046(5) 0.038(5) 0.031(5) 0.003(4) 0.013(4) 0.022(4)
C16 0.023(4) 0.032(4) 0.041(5) 0.003(4) 0.010(4) 0.009(3)
C35 0.046(5) 0.041(5) 0.035(5) 0.004(4) 0.009(4) 0.030(4)
C19 0.028(4) 0.037(5) 0.055(6) -0.007(4) 0.004(4) 0.017(4)
O2 0.087(6) 0.065(5) 0.062(5) 0.024(4) 0.020(4) 0.053(5)
C33 0.031(4) 0.036(5) 0.038(5) 0.008(4) 0.002(4) 0.015(4)
C31 0.029(4) 0.046(5) 0.036(5) -0.003(4) -0.004(4) 0.022(4)
C22 0.051(6) 0.044(5) 0.034(5) 0.005(4) 0.001(4) 0.031(5)
C21 0.036(5) 0.035(5) 0.028(4) -0.002(4) -0.002(4) 0.016(4)
C32 0.027(4) 0.024(4) 0.032(4) -0.002(3) 0.000(3) 0.012(3)
C27 0.025(4) 0.033(4) 0.039(5) 0.004(4) 0.007(4) 0.013(4)
C37 0.026(4) 0.023(4) 0.041(5) 0.000(3) -0.002(3) 0.012(3)
N1 0.022(4) 0.025(4) 0.088(7) -0.009(4) -0.005(4) 0.006(3)
C23 0.057(6) 0.042(5) 0.032(5) 0.005(4) 0.000(4) 0.022(5)
C36 0.034(4) 0.032(4) 0.034(5) 0.004(4) 0.005(4) 0.018(4)
C20 0.026(4) 0.028(4) 0.046(5) -0.002(4) -0.002(4) 0.016(3)
C26 0.033(4) 0.027(4) 0.034(5) 0.000(3) 0.001(4) 0.011(4)
C1 0.029(5) 0.023(4) 0.077(7) -0.001(4) 0.013(4) 0.015(4)
C9 0.029(5) 0.021(4) 0.082(8) -0.005(4) 0.006(5) 0.010(4)
C7 0.024(4) 0.039(5) 0.039(5) -0.009(4) -0.002(4) 0.012(4)
C25 0.041(5) 0.042(5) 0.039(5) -0.004(4) 0.001(4) 0.021(4)
C5 0.064(7) 0.078(8) 0.041(6) -0.006(5) -0.012(5) 0.043(6)
C2 0.027(4) 0.022(4) 0.037(4) -0.002(3) -0.005(3) 0.014(4)
C4 0.055(6) 0.055(6) 0.050(6) -0.010(5) -0.020(5) 0.036(5)
C8 0.027(4) 0.039(5) 0.050(6) -0.017(4) -0.006(4) 0.016(4)
C6 0.046(6) 0.062(7) 0.046(6) -0.020(5) -0.007(5) 0.026(5)
C15 0.039(5) 0.038(5) 0.043(5) 0.011(4) 0.007(4) 0.020(4)
C24 0.053(6) 0.046(5) 0.024(4) 0.003(4) 0.005(4) 0.025(5)
C13 0.064(7) 0.047(6) 0.097(10) 0.021(6) 0.029(7) 0.038(6)
C17 0.051(6) 0.051(6) 0.040(5) 0.008(4) 0.008(4) 0.028(5)
C10 0.049(6) 0.036(5) 0.081(8) -0.008(5) 0.011(6) 0.024(5)
C18 0.044(6) 0.051(6) 0.044(6) -0.008(5) 0.004(4) 0.019(5)
C14 0.027(4) 0.030(4) 0.062(6) -0.001(4) 0.003(4) 0.015(4)
C11 0.083(9) 0.044(7) 0.118(13) -0.014(7) 0.006(8) 0.044(7)
C3 0.038(5) 0.045(5) 0.052(6) -0.009(4) -0.008(4) 0.027(4)
C12 0.089(10) 0.054(7) 0.099(11) 0.012(7) 0.017(8) 0.053(7)
C50 0.079(9) 0.079(9) 0.032(10) 0.000 0.000 0.039(5)
C51 0.096(11) 0.096(11) 0.025(9) 0.000 0.000 0.048(5)
N9 0.110(11) 0.110(11) 0.057(13) 0.000 0.000 0.055(6)
N10 0.135(15) 0.097(12) 0.177(18) 0.028(11) -0.069(14) 0.034(11)
O1W 0.44(5) 0.35(4) 0.26(3) -0.07(3) -0.10(3) 0.29(4)
O2W 0.55(7) 0.50(6) 0.28(4) -0.19(4) -0.18(4) 0.40(6)
C38' 0.17(4) 0.09(2) 0.11(3) -0.018(19) 0.00(2) 0.10(3)
C38 0.18(4) 0.13(3) 0.08(2) 0.02(2) 0.03(2) 0.12(3)
O3W 0.31(5) 0.41(6) 0.77(11) 0.09(6) 0.02(6) 0.18(5)
O4W 0.42(7) 0.45(7) 0.84(12) -0.03(7) 0.36(8) 0.17(6)
C40 0.109(15) 0.079(11) 0.17(2) 0.038(12) -0.039(14) 0.040(11)
C39 0.16(2) 0.137(19) 0.109(16) 0.042(14) 0.032(15) 0.065(17)
N2 0.017(3) 0.027(3) 0.040(4) -0.004(3) 0.001(3) 0.009(3)
C30 0.051(6) 0.056(6) 0.035(5) -0.005(4) -0.001(4) 0.036(5)
C28 0.068(7) 0.079(8) 0.049(6) -0.004(5) -0.009(5) 0.059(7)
C29 0.072(7) 0.058(7) 0.056(7) 0.018(5) 0.017(6) 0.049(6)

loop_
_atom_type_symbol
_atom_type_description
_atom_type_scat_dispersion_real
_atom_type_scat_dispersion_imag
_atom_type_scat_source
C C 0.0033 0.0016 'International Tables Vol C Tables 4.2.6.8 and 6.1.1.4'
H H 0.0000 0.0000 'International Tables Vol C Tables 4.2.6.8 and 6.1.1.4'
N N 0.0061 0.0033 'International Tables Vol C Tables 4.2.6.8 and 6.1.1.4'
O O 0.0106 0.0060 'International Tables Vol C Tables 4.2.6.8 and 6.1.1.4'
Mn Mn 0.3368 0.7283 'International Tables Vol C Tables 4.2.6.8 and 6.1.1.4'
Fe Fe 0.3463 0.8444 'International Tables Vol C Tables 4.2.6.8 and 6.1.1.4'
Br Br -0.2901 2.4595 'International Tables Vol C Tables 4.2.6.8 and 6.1.1.4'

loop_
_geom_angle_atom_site_label_1
_geom_angle_atom_site_label_2
_geom_angle_atom_site_label_3
_geom_angle
_geom_angle_site_symmetry_3
C31 N8 C28 120.9(8) .
C31 N8 Mn1 124.1(6) .
C28 N8 Mn1 112.9(6) .
O3 Mn1 O4 93.9(2) .
O3 Mn1 N7 91.4(3) .
O4 Mn1 N7 174.7(3) .
O3 Mn1 N8 172.6(3) .
O4 Mn1 N8 93.4(3) .
N7 Mn1 N8 81.4(3) .
O3 Mn1 N1 89.9(3) .
O4 Mn1 N1 92.9(3) .
N7 Mn1 N1 88.1(3) .
N8 Mn1 N1 88.2(3) .
O3 Mn1 N2 93.7(3) 6_545
O4 Mn1 N2 90.6(2) 6_545
N7 Mn1 N2 88.1(3) 6_545
N8 Mn1 N2 87.8(3) 6_545
N1 Mn1 N2 174.8(3) 6_545
N4 Fe1 N5 84.0(3) .
N4 Fe1 C1 92.1(4) .
N5 Fe1 C1 94.1(3) .
N4 Fe1 C2 92.8(3) .
N5 Fe1 C2 91.5(3) .
C1 Fe1 C2 172.9(3) .
N4 Fe1 N6 166.1(3) .
N5 Fe1 N6 82.3(3) .
C1 Fe1 N6 86.6(4) .
C2 Fe1 N6 89.8(3) .
N4 Fe1 N3 82.6(3) .
N5 Fe1 N3 166.3(3) .
C1 Fe1 N3 89.4(3) .
C2 Fe1 N3 86.2(3) .
N6 Fe1 N3 111.2(3) .
C37 O4 Mn1 128.0(5) .
C15 N4 C14 126.5(8) .
C15 N4 Fe1 119.0(6) .
C14 N4 Fe1 114.4(7) .
C21 O3 Mn1 127.6(5) .
C27 N7 C29 119.7(7) .
C27 N7 Mn1 126.1(6) .
C29 N7 Mn1 114.2(6) .
C20 N3 C16 118.4(8) .
C20 N3 Fe1 129.8(6) .
C16 N3 Fe1 111.6(5) .
C8 N5 C9 125.0(8) .
C8 N5 Fe1 119.1(6) .
C9 N5 Fe1 115.2(7) .
C3 N6 C7 116.8(8) .
C3 N6 Fe1 130.2(7) .
C7 N6 Fe1 112.7(6) .
C33 C34 C35 121.2(8) .
C33 C34 Br4 119.1(7) .
C35 C34 Br4 119.6(7) .
N3 C16 C17 122.0(8) .
N3 C16 C15 115.6(8) .
C17 C16 C15 122.4(8) .
C34 C35 C36 120.3(8) .
C34 C35 H35A 119.9 .
C36 C35 H35A 119.9 .
C18 C19 C20 119.3(9) .
C18 C19 H19A 120.3 .
C20 C19 H19A 120.3 .
C34 C33 C32 120.4(8) .
C34 C33 H33A 119.8 .
C32 C33 H33A 119.8 .
N8 C31 C32 126.7(8) .
N8 C31 H31A 116.7 .
C32 C31 H31A 116.7 .
C23 C22 C21 121.9(9) .
C23 C22 H22A 119.0 .
C21 C22 H22A 119.0 .
O3 C21 C22 117.6(8) .
O3 C21 C26 124.5(8) .
C22 C21 C26 117.9(8) .
C33 C32 C37 119.6(8) .
C33 C32 C31 117.4(8) .
C37 C32 C31 123.0(8) .
N7 C27 C26 124.5(8) .
N7 C27 H27A 117.7 .
C26 C27 H27A 117.7 .
O4 C37 C36 117.3(7) .
O4 C37 C32 124.4(7) .
C36 C37 C32 118.3(8) .
C1 N1 Mn1 147.7(7) .
C22 C23 C24 119.1(9) .
C22 C23 H23A 120.4 .
C24 C23 H23A 120.4 .
C35 C36 C37 120.1(8) .
C35 C36 H36A 119.9 .
C37 C36 H36A 119.9 .
N3 C20 C19 122.1(9) .
N3 C20 H20A 119.0 .
C19 C20 H20A 119.0 .
C25 C26 C21 119.0(8) .
C25 C26 C27 118.2(8) .
C21 C26 C27 122.7(8) .
N1 C1 Fe1 175.8(7) .
N5 C9 C10 128.0(11) .
N5 C9 C14 113.1(8) .
C10 C9 C14 118.9(10) .
C6 C7 N6 122.9(9) .
C6 C7 C8 123.0(8) .
N6 C7 C8 114.2(8) .
C24 C25 C26 121.8(9) .
C24 C25 H25A 119.1 .
C26 C25 H25A 119.1 .
C4 C5 C6 118.1(10) .
C4 C5 H5A 121.0 .
C6 C5 H5A 121.0 .
N2 C2 Fe1 175.5(7) .
C5 C4 C3 120.9(10) .
C5 C4 H4A 119.5 .
C3 C4 H4A 119.5 .
O1 C8 N5 129.0(9) .
O1 C8 C7 120.4(9) .
N5 C8 C7 110.6(7) .
C7 C6 C5 119.4(10) .
C7 C6 H6A 120.3 .
C5 C6 H6A 120.3 .
O2 C15 N4 127.7(9) .
O2 C15 C16 121.5(9) .
N4 C15 C16 110.7(8) .
C25 C24 C23 120.1(9) .
C25 C24 Br1 121.3(8) .
C23 C24 Br1 118.6(7) .
C14 C13 C12 120.2(13) .
C14 C13 H13A 119.9 .
C12 C13 H13A 119.9 .
C18 C17 C16 119.0(9) .
C18 C17 H17A 120.5 .
C16 C17 H17A 120.5 .
C11 C10 C9 121.7(12) .
C11 C10 H10 119.2 .
C9 C10 H10 119.2 .
C17 C18 C19 119.0(9) .
C17 C18 H18A 120.5 .
C19 C18 H18A 120.5 .
C13 C14 N4 127.3(10) .
C13 C14 C9 119.4(9) .
N4 C14 C9 113.3(8) .
C10 C11 C12 118.6(11) .
C10 C11 C38' 122.4(18) .
C12 C11 C38' 118.9(17) .
N6 C3 C4 121.7(9) .
N6 C3 H3A 119.2 .
C4 C3 H3A 119.2 .
C13 C12 C11 121.4(12) .
C13 C12 C38 118.6(17) .
C11 C12 C38 119.9(16) .
N9 C50 C51 180.000(16) .
C11 C38' H38A 109.5 .
C11 C38' H38B 109.5 .
H38A C38' H38B 109.5 .
C11 C38' H38C 109.5 .
H38A C38' H38C 109.5 .
H38B C38' H38C 109.5 .
C12 C38 H38D 109.5 .
C12 C38 H38E 109.5 .
H38D C38 H38E 109.5 .
C12 C38 H38F 109.5 .
H38D C38 H38F 109.5 .
H38E C38 H38F 109.5 .
N10 C40 C39 176(3) .
C40 C39 H39A 109.5 .
C40 C39 H39B 109.5 .
H39A C39 H39B 109.5 .
C40 C39 H39C 109.5 .
H39A C39 H39C 109.5 .
H39B C39 H39C 109.5 .
C2 N2 Mn1 158.2(6) 5_665
C28 C30 H30A 109.5 .
C28 C30 H30B 109.5 .
H30A C30 H30B 109.5 .
C28 C30 H30C 109.5 .
H30A C30 H30C 109.5 .
H30B C30 H30C 109.5 .
N8 C28 C29 107.3(8) .
N8 C28 C30 112.8(9) .
C29 C28 C30 112.4(9) .
N8 C28 H28A 108.0 .
C29 C28 H28A 108.0 .
C30 C28 H28A 108.0 .
N7 C29 C28 108.3(8) .
N7 C29 H29A 110.0 .
C28 C29 H29A 110.0 .
N7 C29 H29B 110.0 .
C28 C29 H29B 110.0 .
H29A C29 H29B 108.4 .

loop_
_geom_bond_atom_site_label_1
_geom_bond_atom_site_label_2
_geom_bond_distance
_geom_bond_site_symmetry_2
N8 C31 1.278(11) .
N8 C28 1.511(12) .
N8 Mn1 2.006(7) .
Br1 C24 1.908(9) .
Mn1 O3 1.878(6) .
Mn1 O4 1.880(5) .
Mn1 N7 1.989(7) .
Mn1 N1 2.234(7) .
Mn1 N2 2.256(6) 6_545
Fe1 N4 1.883(8) .
Fe1 N5 1.894(7) .
Fe1 C1 1.934(9) .
Fe1 C2 1.958(8) .
Fe1 N6 1.980(8) .
Fe1 N3 1.997(7) .
Br4 C34 1.901(9) .
O4 C37 1.322(10) .
N4 C15 1.338(12) .
N4 C14 1.414(11) .
O3 C21 1.323(10) .
N7 C27 1.301(11) .
N7 C29 1.471(12) .
N3 C20 1.323(11) .
N3 C16 1.358(11) .
N5 C8 1.341(13) .
N5 C9 1.388(12) .
O1 C8 1.241(11) .
N6 C3 1.346(12) .
N6 C7 1.386(11) .
C34 C33 1.370(13) .
C34 C35 1.380(13) .
C16 C17 1.385(13) .
C16 C15 1.503(13) .
C35 C36 1.383(12) .
C35 H35A 0.9300 .
C19 C18 1.369(14) .
C19 C20 1.399(13) .
C19 H19A 0.9300 .
O2 C15 1.236(11) .
C33 C32 1.395(12) .
C33 H33A 0.9300 .
C31 C32 1.431(11) .
C31 H31A 0.9300 .
C22 C23 1.362(13) .
C22 C21 1.401(12) .
C22 H22A 0.9300 .
C21 C26 1.410(12) .
C32 C37 1.426(12) .
C27 C26 1.429(12) .
C27 H27A 0.9300 .
C37 C36 1.421(11) .
N1 C1 1.160(11) .
C23 C24 1.405(14) .
C23 H23A 0.9300 .
C36 H36A 0.9300 .
C20 H20A 0.9300 .
C26 C25 1.392(13) .
C9 C10 1.405(13) .
C9 C14 1.424(15) .
C7 C6 1.367(14) .
C7 C8 1.506(13) .
C25 C24 1.343(13) .
C25 H25A 0.9300 .
C5 C4 1.370(15) .
C5 C6 1.389(16) .
C5 H5A 0.9300 .
C2 N2 1.149(10) .
C4 C3 1.390(14) .
C4 H4A 0.9300 .
C6 H6A 0.9300 .
C13 C14 1.379(14) .
C13 C12 1.386(17) .
C13 H13A 0.9300 .
C17 C18 1.376(15) .
C17 H17A 0.9300 .
C10 C11 1.364(18) .
C10 H10 0.9300 .
C18 H18A 0.9300 .
C11 C12 1.41(2) .
C11 C38' 1.53(3) .
C3 H3A 0.9300 .
C12 C38 1.53(3) .
C50 N9 1.15(3) .
C50 C51 1.53(3) .
N10 C40 1.15(3) .
C38' H38A 0.9600 .
C38' H38B 0.9600 .
C38' H38C 0.9600 .
C38 H38D 0.9600 .
C38 H38E 0.9600 .
C38 H38F 0.9600 .
C40 C39 1.39(3) .
C39 H39A 0.9600 .
C39 H39B 0.9600 .
C39 H39C 0.9600 .
N2 Mn1 2.256(6) 5_665
C30 C28 1.520(14) .
C30 H30A 0.9600 .
C30 H30B 0.9600 .
C30 H30C 0.9600 .
C28 C29 1.480(15) .
C28 H28A 0.9800 .
C29 H29A 0.9700 .
C29 H29B 0.9700 .
